data_8103966
loop_
_publ_author_name
'Hinz, D.J.'
'Meyer, G.'

_publ_section_title
;
 Crystal structure of yttrium carbide iodide (10-4-18), (Y10 (C2)2) I18
;
_journal_name_full 'Zeitschrift fuer Kristallographie (149,1979-)'
_journal_page_first 957
_journal_page_last 957
_journal_volume 210
_journal_year 1995
_chemical_formula_sum 'C4 I18 Y10'
_chemical_name_systematic '(Y10 (C2)2) I18'
_space_group_IT_number 14
_symmetry_space_group_name_Hall '-P 2yn'
_symmetry_space_group_name_H-M 'P 1 21/n 1'
_cell_angle_alpha 90
_cell_angle_beta 105.08
_cell_angle_gamma 90
_cell_formula_units_Z 2
_cell_length_a 10.475
_cell_length_b 17.167
_cell_length_c 12.409
_cell_volume 2154.597
_citation_journal_id_ASTM ZEKRDZ
_cod_data_source_file Hinz_ZEKRDZ_1995_1861.cif
_cod_data_source_block C4I18Y10
_cod_original_sg_symbol_Hall '-P 2ybc (x-z,y,z)'
_cod_database_code 8103966

loop_
_symmetry_equiv_pos_as_xyz
x,y,z
-x+1/2,y+1/2,-z+1/2
-x,-y,-z
x-1/2,-y-1/2,z-1/2

loop_
_atom_site_label
_atom_site_type_symbol
_atom_site_fract_x
_atom_site_fract_y
_atom_site_fract_z
_atom_site_occupancy
_atom_site_U_iso_or_equiv
I5 I 0.5451 0.18929 0.64217 1 0.0
C2 C 0.0947 0.0317 0.1685 1 0.0
I1 I 0.13426 0.43463 0.44476 1 0.0
C1 C 0.9893 0.0868 0.1147 1 0.0
Y5 Y 0.6505 0.68084 0.44749 1 0.0
I6 I 0.32366 0.17756 0.03207 1 0.0
I9 I 0.1374 0.18388 0.44233 1 0.0
Y4 Y 0.7459 0.55473 0.75466 1 0.0
I4 I 0.43097 0.30095 0.33066 1 0.0
I7 I 0.76168 0.93392 0.23876 1 0.0
Y3 Y 0.957 0.05752 0.30353 1 0.0
Y1 Y 0.2048 0.15662 0.21757 1 0.0
Y2 Y 0.1169 0.04375 0.96263 1 0.0
I3 I 0.24341 0.31639 0.75087 1 0.0
I8 I 0.4457 0.06526 0.3486 1 0.0
I2 I 0.35568 0.43977 0.03816 1 0.0
